data_7004909
loop_
_publ_author_name
'Zhang, Jing'
'Gandelman, Mark'
'Shimon, Linda J. W.'
'Milstein, David'

_publ_section_title
;
 Electron-rich, bulky PNN-type ruthenium complexes: synthesis,
 characterization and catalysis of alcohol dehydrogenation.
;
_journal_issue 1
_journal_name_full 'Dalton transactions (Cambridge, England : 2003)'
_journal_page_first 107
_journal_page_last 113
_journal_paper_doi 10.1039/b613438f
_journal_year 2007
_chemical_formula_sum 'C23 H43 B2 F8 N2 O3 P Ru'
_chemical_formula_weight 701.25
_chemical_name_systematic
;
?
;
_space_group_IT_number 61
_symmetry_cell_setting orthorhombic
_symmetry_space_group_name_Hall '-P 2ac 2ab'
_symmetry_space_group_name_H-M 'P b c a'
_atom_sites_solution_hydrogens geom
_atom_sites_solution_primary direct
_atom_sites_solution_secondary difmap
_audit_creation_method SHELXL-97
_cell_angle_alpha 90.0000(10)
_cell_angle_beta 90.0000(11)
_cell_angle_gamma 90.0000(11)
_cell_formula_units_Z 8
_cell_length_a 12.5300(3)
_cell_length_b 16.7150(4)
_cell_length_c 29.1060(6)
_cell_measurement_reflns_used 19430
_cell_measurement_temperature 120(2)
_cell_measurement_theta_max 27.48
_cell_measurement_theta_min 0.41
_cell_volume 6095.9(2)
_computing_cell_refinement HKL
_computing_data_collection 'Collect package (Bruker Nonius)'
_computing_data_reduction HKL
_computing_structure_refinement 'SHELXL-97 (Sheldrick, 1997)'
_computing_structure_solution 'SHELXS-97 (Sheldrick, 1990)'
_diffrn_ambient_temperature 120(2)
_diffrn_measured_fraction_theta_full 0.979
_diffrn_measured_fraction_theta_max 0.979
_diffrn_measurement_device_type 'Nonius KappaCCD'
_diffrn_measurement_method 'phi and omega scans'
_diffrn_radiation_monochromator graphite
_diffrn_radiation_source 'fine-focus sealed tube'
_diffrn_radiation_type MoK\a
_diffrn_radiation_wavelength 0.71073
_diffrn_reflns_av_R_equivalents 0.0420
_diffrn_reflns_av_sigmaI/netI 0.0582
_diffrn_reflns_limit_h_max 16
_diffrn_reflns_limit_h_min 0
_diffrn_reflns_limit_k_max 21
_diffrn_reflns_limit_k_min 0
_diffrn_reflns_limit_l_max 37
_diffrn_reflns_limit_l_min 0
_diffrn_reflns_number 6840
_diffrn_reflns_theta_full 27.49
_diffrn_reflns_theta_max 27.49
_diffrn_reflns_theta_min 2.47
_exptl_absorpt_coefficient_mu 0.643
_exptl_absorpt_correction_T_max 0.9384
_exptl_absorpt_correction_T_min 0.7829
_exptl_absorpt_correction_type empirical
_exptl_crystal_colour colourless
_exptl_crystal_density_diffrn 1.528
_exptl_crystal_density_method 'not measured'
_exptl_crystal_description prism
_exptl_crystal_F_000 2880
_exptl_crystal_size_max 0.40
_exptl_crystal_size_mid 0.30
_exptl_crystal_size_min 0.10
_refine_diff_density_max 1.653
_refine_diff_density_min -0.846
_refine_diff_density_rms 0.176
_refine_ls_extinction_method none
_refine_ls_goodness_of_fit_ref 1.050
_refine_ls_hydrogen_treatment mixed
_refine_ls_matrix_type full
_refine_ls_number_parameters 378
_refine_ls_number_reflns 6840
_refine_ls_number_restraints 0
_refine_ls_restrained_S_all 1.050
_refine_ls_R_factor_all 0.0782
_refine_ls_R_factor_gt 0.0458
_refine_ls_shift/su_max 0.019
_refine_ls_shift/su_mean 0.000
_refine_ls_structure_factor_coef Fsqd
_refine_ls_weighting_details 'calc w=1/[\s^2^(Fo^2^)+(0.0442P)^2^+11.3733P] where P=(Fo^2^+2Fc^2^)/3'
_refine_ls_weighting_scheme calc
_refine_ls_wR_factor_gt 0.1039
_refine_ls_wR_factor_ref 0.1122
_reflns_number_gt 4817
_reflns_number_total 6840
_reflns_threshold_expression >2sigma(I)
_cod_data_source_file b613438f.txt
_cod_data_source_block m562new
_cod_depositor_comments
;
The following automatic conversions were performed:
'_symmetry_cell_setting' value 'Orthorhombic' changed to 'orthorhombic'
according to '/home/saulius/struct/CIF-dictionaries/cif_core.dic'
dictionary named 'cif_core.dic' version 2.4.1 from 2010-06-29.

Automatic conversion script
Id: cif_fix_enum 1527 2010-12-29 10:47:43Z saulius 
;
_cod_original_sg_symbol_H-M Pbca
_cod_database_code 7004909

loop_
_symmetry_equiv_pos_as_xyz
'x, y, z'
'-x+1/2, -y, z+1/2'
'x+1/2, -y+1/2, -z'
'-x, y+1/2, -z+1/2'
'-x, -y, -z'
'x-1/2, y, -z-1/2'
'-x-1/2, y-1/2, z'
'x, -y-1/2, z-1/2'

loop_
_atom_site_label
_atom_site_type_symbol
_atom_site_fract_x
_atom_site_fract_y
_atom_site_fract_z
_atom_site_U_iso_or_equiv
_atom_site_adp_type
_atom_site_occupancy
_atom_site_symmetry_multiplicity
_atom_site_calc_flag
_atom_site_refinement_flags
_atom_site_disorder_assembly
_atom_site_disorder_group
Ru1 Ru 0.47910(2) 0.144402(15) 0.130115(8) 0.01235(9) Uani 1 1 d . . .
H1A H 0.485(4) 0.102(3) 0.0417(18) 0.046(17) Uiso 1 1 d . . .
H1B H 0.477(4) 0.044(3) 0.0634(16) 0.038(16) Uiso 1 1 d . . .
P2 P 0.66611(7) 0.15667(5) 0.12795(3) 0.01452(19) Uani 1 1 d . . .
O2 O 0.4701(2) 0.02514(14) 0.15290(8) 0.0167(5) Uani 1 1 d . . .
O3 O 0.4869(2) 0.08562(18) 0.06472(10) 0.0218(6) Uani 1 1 d . . .
C1 C 0.4685(3) 0.1931(2) 0.18593(11) 0.0156(7) Uani 1 1 d . . .
O1 O 0.4565(2) 0.22322(15) 0.22138(8) 0.0252(6) Uani 1 1 d . . .
N1 N 0.4855(2) 0.24814(16) 0.09397(9) 0.0162(6) Uani 1 1 d . . .
N2 N 0.3034(2) 0.16779(16) 0.11892(9) 0.0155(6) Uani 1 1 d . . .
C10 C 0.6711(3) 0.2188(2) 0.07510(12) 0.0222(8) Uani 1 1 d . . .
H10A H 0.7363 0.2523 0.0756 0.027 Uiso 1 1 calc R . .
H10B H 0.6750 0.1835 0.0479 0.027 Uiso 1 1 calc R . .
C11 C 0.3025(3) 0.2584(2) 0.11848(12) 0.0186(8) Uani 1 1 d . . .
H11A H 0.2340 0.2777 0.1056 0.022 Uiso 1 1 calc R . .
H11B H 0.3088 0.2787 0.1503 0.022 Uiso 1 1 calc R . .
C12 C 0.7574(3) 0.0695(2) 0.11425(12) 0.0220(8) Uani 1 1 d . . .
C13 C 0.7282(3) 0.2217(2) 0.17345(12) 0.0193(8) Uani 1 1 d . . .
C14 C 0.6958(3) 0.0067(2) 0.08636(14) 0.0292(9) Uani 1 1 d . . .
H14A H 0.7428 -0.0387 0.0796 0.044 Uiso 1 1 calc R . .
H14B H 0.6711 0.0306 0.0575 0.044 Uiso 1 1 calc R . .
H14C H 0.6342 -0.0119 0.1042 0.044 Uiso 1 1 calc R . .
C15 C 0.8543(3) 0.0957(3) 0.08548(14) 0.0318(10) Uani 1 1 d . . .
H15A H 0.9023 0.0501 0.0811 0.048 Uiso 1 1 calc R . .
H15B H 0.8924 0.1386 0.1015 0.048 Uiso 1 1 calc R . .
H15C H 0.8300 0.1152 0.0555 0.048 Uiso 1 1 calc R . .
C16 C 0.7938(3) 0.0297(2) 0.15905(13) 0.0288(9) Uani 1 1 d . . .
H16A H 0.7312 0.0131 0.1768 0.043 Uiso 1 1 calc R . .
H16B H 0.8359 0.0678 0.1771 0.043 Uiso 1 1 calc R . .
H16C H 0.8376 -0.0173 0.1519 0.043 Uiso 1 1 calc R . .
C17 C 0.8487(3) 0.2352(3) 0.16684(14) 0.0304(9) Uani 1 1 d . . .
H17A H 0.8745 0.2732 0.1900 0.046 Uiso 1 1 calc R . .
H17B H 0.8619 0.2568 0.1361 0.046 Uiso 1 1 calc R . .
H17C H 0.8865 0.1842 0.1703 0.046 Uiso 1 1 calc R . .
C18 C 0.6753(3) 0.3051(2) 0.17094(12) 0.0223(8) Uani 1 1 d . . .
H18A H 0.7000 0.3379 0.1968 0.033 Uiso 1 1 calc R . .
H18B H 0.5976 0.2992 0.1725 0.033 Uiso 1 1 calc R . .
H18C H 0.6949 0.3311 0.1420 0.033 Uiso 1 1 calc R . .
C19 C 0.7099(3) 0.1859(2) 0.22157(11) 0.0226(8) Uani 1 1 d . . .
H19A H 0.7618 0.1431 0.2271 0.034 Uiso 1 1 calc R . .
H19B H 0.6375 0.1640 0.2234 0.034 Uiso 1 1 calc R . .
H19C H 0.7188 0.2277 0.2448 0.034 Uiso 1 1 calc R . .
C20 C 0.2369(3) 0.1377(2) 0.15794(12) 0.0199(8) Uani 1 1 d . . .
H20A H 0.2680 0.1580 0.1869 0.024 Uiso 1 1 calc R . .
H20B H 0.2423 0.0786 0.1586 0.024 Uiso 1 1 calc R . .
C21 C 0.2583(3) 0.1414(2) 0.07352(11) 0.0200(8) Uani 1 1 d . . .
H21A H 0.3078 0.1578 0.0487 0.024 Uiso 1 1 calc R . .
H21B H 0.1895 0.1692 0.0683 0.024 Uiso 1 1 calc R . .
C22 C 0.1197(3) 0.1601(3) 0.15689(14) 0.0310(10) Uani 1 1 d . . .
H22A H 0.1127 0.2185 0.1574 0.046 Uiso 1 1 calc R . .
H22B H 0.0838 0.1373 0.1838 0.046 Uiso 1 1 calc R . .
H22C H 0.0870 0.1390 0.1288 0.046 Uiso 1 1 calc R . .
C23 C 0.2402(3) 0.0519(2) 0.07045(13) 0.0273(9) Uani 1 1 d . . .
H23A H 0.3031 0.0237 0.0823 0.041 Uiso 1 1 calc R . .
H23B H 0.2283 0.0367 0.0383 0.041 Uiso 1 1 calc R . .
H23C H 0.1776 0.0373 0.0888 0.041 Uiso 1 1 calc R . .
C2 C 0.5744(3) 0.2719(2) 0.07130(11) 0.0179(8) Uani 1 1 d . . .
C3 C 0.5721(3) 0.3402(2) 0.04429(13) 0.0264(9) Uani 1 1 d . . .
H3 H 0.6345 0.3575 0.0286 0.032 Uiso 1 1 calc R . .
C4 C 0.4779(4) 0.3828(2) 0.04037(13) 0.0294(9) Uani 1 1 d . . .
H4 H 0.4756 0.4298 0.0220 0.035 Uiso 1 1 calc R . .
C5 C 0.3870(4) 0.3573(2) 0.06310(13) 0.0284(9) Uani 1 1 d . . .
H5 H 0.3217 0.3858 0.0601 0.034 Uiso 1 1 calc R . .
C6 C 0.3932(3) 0.2897(2) 0.09013(11) 0.0178(8) Uani 1 1 d . . .
C7 C 0.4515(3) -0.0145(2) 0.18778(12) 0.0169(8) Uani 1 1 d . . .
C8 C 0.4650(4) -0.1027(2) 0.18610(13) 0.0280(9) Uani 1 1 d . . .
H8A H 0.4845 -0.1190 0.1549 0.042 Uiso 1 1 calc R . .
H8B H 0.3979 -0.1287 0.1949 0.042 Uiso 1 1 calc R . .
H8C H 0.5215 -0.1188 0.2075 0.042 Uiso 1 1 calc R . .
C9 C 0.4189(3) 0.0205(2) 0.23244(12) 0.0240(9) Uani 1 1 d . . .
H9A H 0.4636 0.0672 0.2392 0.036 Uiso 1 1 calc R . .
H9B H 0.4278 -0.0195 0.2568 0.036 Uiso 1 1 calc R . .
H9C H 0.3439 0.0369 0.2309 0.036 Uiso 1 1 calc R . .
B1 B 0.3442(4) 0.4249(3) 0.20038(16) 0.0275(11) Uani 1 1 d . . .
F1 F 0.3464(2) 0.49319(15) 0.22815(9) 0.0430(7) Uani 1 1 d . . .
F2 F 0.2784(2) 0.43835(14) 0.16293(8) 0.0385(6) Uani 1 1 d . . .
F3 F 0.4458(2) 0.40606(17) 0.18580(10) 0.0502(7) Uani 1 1 d . . .
F4 F 0.3018(2) 0.36149(15) 0.22543(9) 0.0481(7) Uani 1 1 d . . .
B2 B 0.0294(5) 0.3447(3) 0.04530(15) 0.0340(12) Uani 1 1 d . . .
F5A F 0.0277(5) 0.2937(3) 0.08166(17) 0.0333(12) Uiso 0.50 1 d P A 1
F5B F -0.0180(6) 0.3172(5) 0.0848(2) 0.072(2) Uiso 0.50 1 d P A 2
F6 F 0.1307(3) 0.3225(3) 0.02970(11) 0.0940(13) Uani 1 1 d . A .
F7 F 0.0330(3) 0.42497(16) 0.05184(14) 0.0776(11) Uani 1 1 d . A .
F8 F -0.0422(2) 0.32809(17) 0.01012(8) 0.0485(7) Uani 1 1 d . A .

loop_
_atom_site_aniso_label
_atom_site_aniso_U_11
_atom_site_aniso_U_22
_atom_site_aniso_U_33
_atom_site_aniso_U_23
_atom_site_aniso_U_13
_atom_site_aniso_U_12
Ru1 0.01411(16) 0.01116(14) 0.01177(13) 0.00018(11) -0.00114(11) 0.00064(12)
P2 0.0131(5) 0.0161(4) 0.0143(4) 0.0000(4) 0.0008(3) 0.0000(4)
O2 0.0184(14) 0.0150(12) 0.0168(12) 0.0019(10) -0.0006(10) 0.0012(10)
O3 0.0375(19) 0.0138(15) 0.0141(14) -0.0010(11) -0.0023(12) -0.0006(13)
C1 0.017(2) 0.0131(17) 0.0170(17) 0.0031(14) -0.0017(14) 0.0012(15)
O1 0.0283(17) 0.0271(14) 0.0203(13) -0.0057(11) 0.0012(11) 0.0031(12)
N1 0.0234(18) 0.0115(14) 0.0138(13) -0.0001(12) -0.0054(12) -0.0025(13)
N2 0.0154(17) 0.0118(13) 0.0194(14) -0.0044(11) -0.0030(12) 0.0028(12)
C10 0.025(2) 0.026(2) 0.0154(17) 0.0013(15) 0.0048(15) -0.0023(17)
C11 0.017(2) 0.0136(17) 0.0252(18) 0.0003(15) -0.0056(14) 0.0035(15)
C12 0.017(2) 0.0233(19) 0.0256(18) -0.0059(16) 0.0057(15) 0.0037(16)
C13 0.016(2) 0.0207(19) 0.0214(17) -0.0022(15) -0.0028(14) -0.0027(15)
C14 0.029(3) 0.024(2) 0.034(2) -0.0086(18) 0.0019(18) 0.0050(18)
C15 0.021(2) 0.042(2) 0.032(2) -0.005(2) 0.0075(17) 0.006(2)
C16 0.029(2) 0.027(2) 0.031(2) -0.0013(17) -0.0020(17) 0.0086(18)
C17 0.023(2) 0.032(2) 0.036(2) -0.0020(19) -0.0020(17) -0.0082(19)
C18 0.031(2) 0.0166(18) 0.0197(18) -0.0028(15) -0.0033(16) -0.0050(17)
C19 0.023(2) 0.025(2) 0.0194(17) -0.0002(16) -0.0062(15) 0.0004(17)
C20 0.016(2) 0.0229(19) 0.0207(17) 0.0010(15) 0.0000(14) 0.0023(16)
C21 0.021(2) 0.0199(18) 0.0186(17) -0.0005(15) -0.0061(14) -0.0001(16)
C22 0.020(2) 0.037(2) 0.036(2) 0.0015(19) -0.0018(17) 0.0003(19)
C23 0.035(3) 0.022(2) 0.0253(19) -0.0018(17) -0.0066(17) -0.0036(18)
C2 0.024(2) 0.0181(18) 0.0117(16) 0.0007(14) -0.0027(14) -0.0057(16)
C3 0.034(3) 0.025(2) 0.0204(18) 0.0059(16) 0.0000(17) -0.0075(18)
C4 0.043(3) 0.0170(18) 0.028(2) 0.0084(16) -0.0082(19) -0.001(2)
C5 0.035(3) 0.0168(19) 0.033(2) 0.0018(17) -0.0143(18) 0.0011(18)
C6 0.022(2) 0.0139(17) 0.0176(17) 0.0001(14) -0.0061(14) 0.0014(15)
C7 0.0103(19) 0.0178(18) 0.0225(18) 0.0014(15) -0.0001(13) 0.0004(14)
C8 0.039(3) 0.0174(19) 0.027(2) 0.0030(16) 0.0059(18) 0.0034(18)
C9 0.025(2) 0.025(2) 0.0223(19) 0.0028(16) 0.0015(16) 0.0052(17)
B1 0.032(3) 0.021(2) 0.029(2) -0.0003(19) -0.0016(19) 0.004(2)
F1 0.0369(17) 0.0415(14) 0.0505(15) -0.0191(13) -0.0083(12) 0.0057(12)
F2 0.0485(18) 0.0297(13) 0.0372(13) 0.0029(11) -0.0112(12) 0.0024(12)
F3 0.0358(17) 0.0532(17) 0.0616(18) -0.0087(15) 0.0091(13) 0.0111(14)
F4 0.057(2) 0.0395(15) 0.0473(16) 0.0172(13) 0.0030(13) 0.0000(14)
B2 0.067(4) 0.022(2) 0.0130(19) -0.0036(17) 0.003(2) -0.003(2)
F6 0.072(3) 0.144(3) 0.066(2) -0.041(2) -0.0199(19) 0.051(3)
F7 0.073(3) 0.0246(15) 0.135(3) -0.0271(18) -0.003(2) 0.0004(15)
F8 0.057(2) 0.0584(17) 0.0303(13) 0.0151(13) -0.0095(12) -0.0164(15)

loop_
_atom_type_symbol
_atom_type_description
_atom_type_scat_dispersion_real
_atom_type_scat_dispersion_imag
_atom_type_scat_source
C C 0.0033 0.0016 'International Tables Vol C Tables 4.2.6.8 and 6.1.1.4'
H H 0.0000 0.0000 'International Tables Vol C Tables 4.2.6.8 and 6.1.1.4'
N N 0.0061 0.0033 'International Tables Vol C Tables 4.2.6.8 and 6.1.1.4'
P P 0.1023 0.0942 'International Tables Vol C Tables 4.2.6.8 and 6.1.1.4'
Ru Ru -1.2594 0.8363 'International Tables Vol C Tables 4.2.6.8 and 6.1.1.4'
B B 0.0013 0.0007 'International Tables Vol C Tables 4.2.6.8 and 6.1.1.4'
F F 0.0171 0.0103 'International Tables Vol C Tables 4.2.6.8 and 6.1.1.4'
O O 0.0106 0.0060 'International Tables Vol C Tables 4.2.6.8 and 6.1.1.4'

loop_
_geom_angle_atom_site_label_1
_geom_angle_atom_site_label_2
_geom_angle_atom_site_label_3
_geom_angle
_geom_angle_site_symmetry_1
_geom_angle_site_symmetry_3
_geom_angle_publ_flag
C1 Ru1 N1 94.79(12) . . ?
C1 Ru1 O2 97.94(12) . . ?
N1 Ru1 O2 167.14(10) . . ?
C1 Ru1 O3 178.30(14) . . ?
N1 Ru1 O3 85.96(11) . . ?
O2 Ru1 O3 81.26(11) . . ?
C1 Ru1 N2 88.89(13) . . ?
N1 Ru1 N2 79.40(11) . . ?
O2 Ru1 N2 99.04(10) . . ?
O3 Ru1 N2 89.76(11) . . ?
C1 Ru1 P2 93.28(12) . . ?
N1 Ru1 P2 82.66(9) . . ?
O2 Ru1 P2 98.30(7) . . ?
O3 Ru1 P2 88.32(9) . . ?
N2 Ru1 P2 162.05(8) . . ?
C10 P2 C13 104.25(17) . . ?
C10 P2 C12 103.59(16) . . ?
C13 P2 C12 110.03(17) . . ?
C10 P2 Ru1 96.01(13) . . ?
C13 P2 Ru1 116.32(12) . . ?
C12 P2 Ru1 122.68(13) . . ?
C7 O2 Ru1 141.1(2) . . ?
Ru1 O3 H1A 130(4) . . ?
Ru1 O3 H1B 119(4) . . ?
H1A O3 H1B 108(5) . . ?
O1 C1 Ru1 176.7(3) . . ?
C2 N1 C6 120.8(3) . . ?
C2 N1 Ru1 122.4(2) . . ?
C6 N1 Ru1 116.6(2) . . ?
C20 N2 C21 111.1(3) . . ?
C20 N2 C11 109.8(3) . . ?
C21 N2 C11 106.4(3) . . ?
C20 N2 Ru1 112.0(2) . . ?
C21 N2 Ru1 116.2(2) . . ?
C11 N2 Ru1 100.4(2) . . ?
C2 C10 P2 111.3(2) . . ?
C2 C10 H10A 109.4 . . ?
P2 C10 H10A 109.4 . . ?
C2 C10 H10B 109.4 . . ?
P2 C10 H10B 109.4 . . ?
H10A C10 H10B 108.0 . . ?
C6 C11 N2 110.4(3) . . ?
C6 C11 H11A 109.6 . . ?
N2 C11 H11A 109.6 . . ?
C6 C11 H11B 109.6 . . ?
N2 C11 H11B 109.6 . . ?
H11A C11 H11B 108.1 . . ?
C16 C12 C14 107.6(3) . . ?
C16 C12 C15 110.6(3) . . ?
C14 C12 C15 107.7(3) . . ?
C16 C12 P2 109.5(2) . . ?
C14 C12 P2 109.5(3) . . ?
C15 C12 P2 111.8(3) . . ?
C17 C13 C19 108.5(3) . . ?
C17 C13 C18 106.4(3) . . ?
C19 C13 C18 109.3(3) . . ?
C17 C13 P2 113.7(3) . . ?
C19 C13 P2 110.7(2) . . ?
C18 C13 P2 108.1(2) . . ?
C12 C14 H14A 109.5 . . ?
C12 C14 H14B 109.5 . . ?
H14A C14 H14B 109.5 . . ?
C12 C14 H14C 109.5 . . ?
H14A C14 H14C 109.5 . . ?
H14B C14 H14C 109.5 . . ?
C12 C15 H15A 109.5 . . ?
C12 C15 H15B 109.5 . . ?
H15A C15 H15B 109.5 . . ?
C12 C15 H15C 109.5 . . ?
H15A C15 H15C 109.5 . . ?
H15B C15 H15C 109.5 . . ?
C12 C16 H16A 109.5 . . ?
C12 C16 H16B 109.5 . . ?
H16A C16 H16B 109.5 . . ?
C12 C16 H16C 109.5 . . ?
H16A C16 H16C 109.5 . . ?
H16B C16 H16C 109.5 . . ?
C13 C17 H17A 109.5 . . ?
C13 C17 H17B 109.5 . . ?
H17A C17 H17B 109.5 . . ?
C13 C17 H17C 109.5 . . ?
H17A C17 H17C 109.5 . . ?
H17B C17 H17C 109.5 . . ?
C13 C18 H18A 109.5 . . ?
C13 C18 H18B 109.5 . . ?
H18A C18 H18B 109.5 . . ?
C13 C18 H18C 109.5 . . ?
H18A C18 H18C 109.5 . . ?
H18B C18 H18C 109.5 . . ?
C13 C19 H19A 109.5 . . ?
C13 C19 H19B 109.5 . . ?
H19A C19 H19B 109.5 . . ?
C13 C19 H19C 109.5 . . ?
H19A C19 H19C 109.5 . . ?
H19B C19 H19C 109.5 . . ?
N2 C20 C22 116.1(3) . . ?
N2 C20 H20A 108.3 . . ?
C22 C20 H20A 108.3 . . ?
N2 C20 H20B 108.3 . . ?
C22 C20 H20B 108.3 . . ?
H20A C20 H20B 107.4 . . ?
N2 C21 C23 113.4(3) . . ?
N2 C21 H21A 108.9 . . ?
C23 C21 H21A 108.9 . . ?
N2 C21 H21B 108.9 . . ?
C23 C21 H21B 108.9 . . ?
H21A C21 H21B 107.7 . . ?
C20 C22 H22A 109.5 . . ?
C20 C22 H22B 109.5 . . ?
H22A C22 H22B 109.5 . . ?
C20 C22 H22C 109.5 . . ?
H22A C22 H22C 109.5 . . ?
H22B C22 H22C 109.5 . . ?
C21 C23 H23A 109.5 . . ?
C21 C23 H23B 109.5 . . ?
H23A C23 H23B 109.5 . . ?
C21 C23 H23C 109.5 . . ?
H23A C23 H23C 109.5 . . ?
H23B C23 H23C 109.5 . . ?
N1 C2 C3 120.0(3) . . ?
N1 C2 C10 117.0(3) . . ?
C3 C2 C10 122.9(3) . . ?
C4 C3 C2 119.3(4) . . ?
C4 C3 H3 120.4 . . ?
C2 C3 H3 120.4 . . ?
C3 C4 C5 120.2(3) . . ?
C3 C4 H4 119.9 . . ?
C5 C4 H4 119.9 . . ?
C6 C5 C4 118.6(4) . . ?
C6 C5 H5 120.7 . . ?
C4 C5 H5 120.7 . . ?
N1 C6 C5 121.1(4) . . ?
N1 C6 C11 115.0(3) . . ?
C5 C6 C11 123.9(3) . . ?
O2 C7 C9 124.1(3) . . ?
O2 C7 C8 119.0(3) . . ?
C9 C7 C8 116.9(3) . . ?
C7 C8 H8A 109.5 . . ?
C7 C8 H8B 109.5 . . ?
H8A C8 H8B 109.5 . . ?
C7 C8 H8C 109.5 . . ?
H8A C8 H8C 109.5 . . ?
H8B C8 H8C 109.5 . . ?
C7 C9 H9A 109.5 . . ?
C7 C9 H9B 109.5 . . ?
H9A C9 H9B 109.5 . . ?
C7 C9 H9C 109.5 . . ?
H9A C9 H9C 109.5 . . ?
H9B C9 H9C 109.5 . . ?
F3 B1 F2 110.2(4) . . ?
F3 B1 F4 109.8(4) . . ?
F2 B1 F4 108.0(4) . . ?
F3 B1 F1 110.3(4) . . ?
F2 B1 F1 109.6(3) . . ?
F4 B1 F1 109.1(3) . . ?
F7 B2 F5A 120.8(4) . . ?
F7 B2 F5B 103.2(5) . . ?
F5A B2 F5B 29.7(4) . . ?
F7 B2 F8 108.9(4) . . ?
F5A B2 F8 116.0(4) . . ?
F5B B2 F8 105.7(5) . . ?
F7 B2 F6 106.2(4) . . ?
F5A B2 F6 95.8(5) . . ?
F5B B2 F6 125.1(6) . . ?
F8 B2 F6 107.1(3) . . ?

loop_
_geom_bond_atom_site_label_1
_geom_bond_atom_site_label_2
_geom_bond_distance
_geom_bond_site_symmetry_2
_geom_bond_publ_flag
Ru1 C1 1.822(3) . ?
Ru1 N1 2.030(3) . ?
Ru1 O2 2.104(2) . ?
Ru1 O3 2.144(3) . ?
Ru1 N2 2.260(3) . ?
Ru1 P2 2.3530(10) . ?
P2 C10 1.857(3) . ?
P2 C13 1.881(4) . ?
P2 C12 1.895(4) . ?
O2 C7 1.235(4) . ?
O3 H1A 0.72(5) . ?
O3 H1B 0.71(5) . ?
C1 O1 1.158(4) . ?
N1 C2 1.354(5) . ?
N1 C6 1.353(5) . ?
N2 C20 1.495(4) . ?
N2 C21 1.503(4) . ?
N2 C11 1.514(4) . ?
C10 C2 1.507(5) . ?
C10 H10A 0.9900 . ?
C10 H10B 0.9900 . ?
C11 C6 1.499(5) . ?
C11 H11A 0.9900 . ?
C11 H11B 0.9900 . ?
C12 C16 1.533(5) . ?
C12 C14 1.535(5) . ?
C12 C15 1.539(5) . ?
C13 C17 1.539(5) . ?
C13 C19 1.540(5) . ?
C13 C18 1.545(5) . ?
C14 H14A 0.9800 . ?
C14 H14B 0.9800 . ?
C14 H14C 0.9800 . ?
C15 H15A 0.9800 . ?
C15 H15B 0.9800 . ?
C15 H15C 0.9800 . ?
C16 H16A 0.9800 . ?
C16 H16B 0.9800 . ?
C16 H16C 0.9800 . ?
C17 H17A 0.9800 . ?
C17 H17B 0.9800 . ?
C17 H17C 0.9800 . ?
C18 H18A 0.9800 . ?
C18 H18B 0.9800 . ?
C18 H18C 0.9800 . ?
C19 H19A 0.9800 . ?
C19 H19B 0.9800 . ?
C19 H19C 0.9800 . ?
C20 C22 1.516(5) . ?
C20 H20A 0.9900 . ?
C20 H20B 0.9900 . ?
C21 C23 1.517(5) . ?
C21 H21A 0.9900 . ?
C21 H21B 0.9900 . ?
C22 H22A 0.9800 . ?
C22 H22B 0.9800 . ?
C22 H22C 0.9800 . ?
C23 H23A 0.9800 . ?
C23 H23B 0.9800 . ?
C23 H23C 0.9800 . ?
C2 C3 1.387(5) . ?
C3 C4 1.383(6) . ?
C3 H3 0.9500 . ?
C4 C5 1.385(6) . ?
C4 H4 0.9500 . ?
C5 C6 1.380(5) . ?
C5 H5 0.9500 . ?
C7 C9 1.483(5) . ?
C7 C8 1.485(5) . ?
C8 H8A 0.9800 . ?
C8 H8B 0.9800 . ?
C8 H8C 0.9800 . ?
C9 H9A 0.9800 . ?
C9 H9B 0.9800 . ?
C9 H9C 0.9800 . ?
B1 F3 1.379(5) . ?
B1 F2 1.385(5) . ?
B1 F4 1.392(5) . ?
B1 F1 1.398(5) . ?
B2 F7 1.355(5) . ?
B2 F5A 1.360(7) . ?
B2 F5B 1.374(8) . ?
B2 F8 1.390(6) . ?
B2 F6 1.398(7) . ?

loop_
_geom_torsion_atom_site_label_1
_geom_torsion_atom_site_label_2
_geom_torsion_atom_site_label_3
_geom_torsion_atom_site_label_4
_geom_torsion
_geom_torsion_site_symmetry_1
_geom_torsion_site_symmetry_2
_geom_torsion_site_symmetry_3
_geom_torsion_site_symmetry_4
_geom_torsion_publ_flag
C1 Ru1 P2 C10 -119.28(16) . . . . ?
N1 Ru1 P2 C10 -24.86(14) . . . . ?
O2 Ru1 P2 C10 142.20(13) . . . . ?
O3 Ru1 P2 C10 61.28(15) . . . . ?
N2 Ru1 P2 C10 -22.7(3) . . . . ?
C1 Ru1 P2 C13 -10.12(16) . . . . ?
N1 Ru1 P2 C13 84.30(15) . . . . ?
O2 Ru1 P2 C13 -108.64(14) . . . . ?
O3 Ru1 P2 C13 170.44(15) . . . . ?
N2 Ru1 P2 C13 86.4(3) . . . . ?
C1 Ru1 P2 C12 130.34(17) . . . . ?
N1 Ru1 P2 C12 -135.24(16) . . . . ?
O2 Ru1 P2 C12 31.82(15) . . . . ?
O3 Ru1 P2 C12 -49.10(16) . . . . ?
N2 Ru1 P2 C12 -133.1(3) . . . . ?
C1 Ru1 O2 C7 8.9(4) . . . . ?
N1 Ru1 O2 C7 -163.2(5) . . . . ?
O3 Ru1 O2 C7 -169.5(4) . . . . ?
N2 Ru1 O2 C7 -81.2(4) . . . . ?
P2 Ru1 O2 C7 103.5(4) . . . . ?
N1 Ru1 C1 O1 102(5) . . . . ?
O2 Ru1 C1 O1 -77(5) . . . . ?
O3 Ru1 C1 O1 -15(9) . . . . ?
N2 Ru1 C1 O1 22(5) . . . . ?
P2 Ru1 C1 O1 -175(100) . . . . ?
C1 Ru1 N1 C2 112.3(3) . . . . ?
O2 Ru1 N1 C2 -75.6(6) . . . . ?
O3 Ru1 N1 C2 -69.3(3) . . . . ?
N2 Ru1 N1 C2 -159.8(3) . . . . ?
P2 Ru1 N1 C2 19.6(2) . . . . ?
C1 Ru1 N1 C6 -73.4(3) . . . . ?
O2 Ru1 N1 C6 98.8(5) . . . . ?
O3 Ru1 N1 C6 105.1(2) . . . . ?
N2 Ru1 N1 C6 14.6(2) . . . . ?
P2 Ru1 N1 C6 -166.1(2) . . . . ?
C1 Ru1 N2 C20 -52.8(2) . . . . ?
N1 Ru1 N2 C20 -147.9(2) . . . . ?
O2 Ru1 N2 C20 45.0(2) . . . . ?
O3 Ru1 N2 C20 126.1(2) . . . . ?
P2 Ru1 N2 C20 -150.1(2) . . . . ?
C1 Ru1 N2 C21 178.0(2) . . . . ?
N1 Ru1 N2 C21 82.9(2) . . . . ?
O2 Ru1 N2 C21 -84.2(2) . . . . ?
O3 Ru1 N2 C21 -3.1(2) . . . . ?
P2 Ru1 N2 C21 80.7(3) . . . . ?
C1 Ru1 N2 C11 63.7(2) . . . . ?
N1 Ru1 N2 C11 -31.41(19) . . . . ?
O2 Ru1 N2 C11 161.55(18) . . . . ?
O3 Ru1 N2 C11 -117.3(2) . . . . ?
P2 Ru1 N2 C11 -33.5(4) . . . . ?
C13 P2 C10 C2 -87.2(3) . . . . ?
C12 P2 C10 C2 157.7(3) . . . . ?
Ru1 P2 C10 C2 32.0(3) . . . . ?
C20 N2 C11 C6 162.2(3) . . . . ?
C21 N2 C11 C6 -77.5(3) . . . . ?
Ru1 N2 C11 C6 44.1(3) . . . . ?
C10 P2 C12 C16 159.6(3) . . . . ?
C13 P2 C12 C16 48.6(3) . . . . ?
Ru1 P2 C12 C16 -94.0(3) . . . . ?
C10 P2 C12 C14 -82.7(3) . . . . ?
C13 P2 C12 C14 166.4(2) . . . . ?
Ru1 P2 C12 C14 23.8(3) . . . . ?
C10 P2 C12 C15 36.6(3) . . . . ?
C13 P2 C12 C15 -74.4(3) . . . . ?
Ru1 P2 C12 C15 143.0(2) . . . . ?
C10 P2 C13 C17 -69.0(3) . . . . ?
C12 P2 C13 C17 41.5(3) . . . . ?
Ru1 P2 C13 C17 -173.2(2) . . . . ?
C10 P2 C13 C19 168.6(3) . . . . ?
C12 P2 C13 C19 -80.9(3) . . . . ?
Ru1 P2 C13 C19 64.3(3) . . . . ?
C10 P2 C13 C18 48.9(3) . . . . ?
C12 P2 C13 C18 159.4(2) . . . . ?
Ru1 P2 C13 C18 -55.3(3) . . . . ?
C21 N2 C20 C22 -56.1(4) . . . . ?
C11 N2 C20 C22 61.4(4) . . . . ?
Ru1 N2 C20 C22 172.1(3) . . . . ?
C20 N2 C21 C23 -53.1(4) . . . . ?
C11 N2 C21 C23 -172.7(3) . . . . ?
Ru1 N2 C21 C23 76.5(4) . . . . ?
C6 N1 C2 C3 1.0(5) . . . . ?
Ru1 N1 C2 C3 175.1(3) . . . . ?
C6 N1 C2 C10 -175.9(3) . . . . ?
Ru1 N1 C2 C10 -1.8(4) . . . . ?
P2 C10 C2 N1 -23.7(4) . . . . ?
P2 C10 C2 C3 159.4(3) . . . . ?
N1 C2 C3 C4 -0.9(5) . . . . ?
C10 C2 C3 C4 175.9(3) . . . . ?
C2 C3 C4 C5 -0.2(6) . . . . ?
C3 C4 C5 C6 1.1(6) . . . . ?
C2 N1 C6 C5 -0.1(5) . . . . ?
Ru1 N1 C6 C5 -174.5(3) . . . . ?
C2 N1 C6 C11 -177.8(3) . . . . ?
Ru1 N1 C6 C11 7.7(4) . . . . ?
C4 C5 C6 N1 -1.0(5) . . . . ?
C4 C5 C6 C11 176.6(3) . . . . ?
N2 C11 C6 N1 -38.2(4) . . . . ?
N2 C11 C6 C5 144.1(3) . . . . ?
Ru1 O2 C7 C9 3.3(6) . . . . ?
Ru1 O2 C7 C8 -174.9(3) . . . . ?
